data_7030525
loop_
_publ_author_name
'Amoroso, Angelo J.'
'Edwards, Peter G.'
'Howard, Sian T.'
'Kariuki, Benson M.'
'Knight, James C.'
'Ooi, Liling'
'Malik, K. M. Abdul'
'Stratford, Lisa'
'Al-Sudani, A.-R. H.'

_publ_section_title
;
 The synthesis and coordination chemistry of a tris-8-aminoquinoline
 tripodal ligand
;
_journal_coden_ASTM DTARAF
_journal_issue 39
_journal_name_full 'Dalton Transactions'
_journal_page_first 8356
_journal_page_last 8362
_journal_paper_doi 10.1039/b909122j
_journal_year 2009
_chemical_formula_moiety 'C33 H33 Cl2 N7 O8 Zn, 2(Cl O4), 0.38(H2 O)'
_chemical_formula_sum 'C33 H33.37 Cl2 N7 O8.19 Zn'
_chemical_formula_weight 795.27
_space_group_IT_number 2
_symmetry_cell_setting triclinic
_symmetry_space_group_name_Hall '-P 1'
_symmetry_space_group_name_H-M 'P -1'
_atom_sites_solution_hydrogens geom
_atom_sites_solution_primary direct
_atom_sites_solution_secondary difmap
_audit_creation_method SHELXL-97
_cell_angle_alpha 72.839(1)
_cell_angle_beta 80.933(1)
_cell_angle_gamma 84.137(2)
_cell_formula_units_Z 4
_cell_length_a 11.0950(2)
_cell_length_b 17.5230(4)
_cell_length_c 18.0930(5)
_cell_measurement_reflns_used 6837
_cell_measurement_temperature 150(2)
_cell_measurement_theta_max 25.0
_cell_measurement_theta_min 2.98
_cell_volume 3313.22(13)
_computing_structure_refinement 'SHELXL-97 (Sheldrick, 1997)'
_diffrn_ambient_temperature 150(2)
_diffrn_measured_fraction_theta_full 0.997
_diffrn_measured_fraction_theta_max 0.997
_diffrn_measurement_device_type 'Bruker Nonius kappa CCD area detector'
_diffrn_measurement_method 'phi & omega scan to fill Ewald sphere'
_diffrn_radiation_monochromator graphite
_diffrn_radiation_source 'fine-focus sealed tube'
_diffrn_radiation_type MoK\a
_diffrn_radiation_wavelength 0.71073
_diffrn_reflns_av_R_equivalents 0.1425
_diffrn_reflns_av_sigmaI/netI 0.1255
_diffrn_reflns_limit_h_max 13
_diffrn_reflns_limit_h_min -13
_diffrn_reflns_limit_k_max 20
_diffrn_reflns_limit_k_min -20
_diffrn_reflns_limit_l_max 21
_diffrn_reflns_limit_l_min -21
_diffrn_reflns_number 49656
_diffrn_reflns_theta_full 25.00
_diffrn_reflns_theta_max 25.00
_diffrn_reflns_theta_min 2.98
_exptl_absorpt_coefficient_mu 0.968
_exptl_absorpt_correction_T_max 0.9094
_exptl_absorpt_correction_T_min 0.8450
_exptl_absorpt_correction_type multi-scan
_exptl_absorpt_process_details 'SORTAV (Blessing, 1995)'
_exptl_crystal_colour colorless
_exptl_crystal_density_diffrn 1.594
_exptl_crystal_density_method 'not measured'
_exptl_crystal_description bloc
_exptl_crystal_F_000 1639
_exptl_crystal_size_max 0.18
_exptl_crystal_size_mid 0.12
_exptl_crystal_size_min 0.10
_refine_diff_density_max 1.056
_refine_diff_density_min -0.874
_refine_diff_density_rms 0.090
_refine_ls_extinction_method none
_refine_ls_goodness_of_fit_ref 1.043
_refine_ls_hydrogen_treatment constr
_refine_ls_matrix_type full
_refine_ls_number_parameters 1001
_refine_ls_number_reflns 11630
_refine_ls_number_restraints 216
_refine_ls_restrained_S_all 1.085
_refine_ls_R_factor_all 0.1303
_refine_ls_R_factor_gt 0.0736
_refine_ls_shift/su_max 0.003
_refine_ls_shift/su_mean 0.000
_refine_ls_structure_factor_coef Fsqd
_refine_ls_weighting_details 'calc w=1/[\s^2^(Fo^2^)+(0.1020P)^2^+0.0000P] where P=(Fo^2^+2Fc^2^)/3'
_refine_ls_weighting_scheme calc
_refine_ls_wR_factor_gt 0.1860
_refine_ls_wR_factor_ref 0.2090
_reflns_number_gt 6837
_reflns_number_total 11630
_reflns_threshold_expression >2sigma(I)
_cod_duplicate_entry 7002367
_cod_data_source_file b909122j.txt
_cod_data_source_block s92
_cod_depositor_comments
;
The following automatic conversions were performed:

'_symmetry_cell_setting' value 'Triclinic' changed to 'triclinic'
according to
/usr/data/users/saulius/automatic-downloads/retrospective/RSC/lib/dictionaries/cif_core.dic
dictionary named 'cif_core.dic' version 2.4.2 from 2011-04-26.

Automatic conversion script
Id: cif_fix_values 2281 2013-09-26 08:29:07Z andrius 
;
_cod_original_sg_symbol_H-M P-1
_cod_database_code 7030525

loop_
_symmetry_equiv_pos_as_xyz
'x, y, z'
'-x, -y, -z'

loop_
_atom_site_label
_atom_site_type_symbol
_atom_site_fract_x
_atom_site_fract_y
_atom_site_fract_z
_atom_site_U_iso_or_equiv
_atom_site_adp_type
_atom_site_occupancy
_atom_site_symmetry_multiplicity
_atom_site_calc_flag
_atom_site_refinement_flags
_atom_site_disorder_assembly
_atom_site_disorder_group
C1 C 0.8803(7) 0.3741(6) 0.4078(5) 0.063(2) Uani 1 1 d . . .
H1 H 0.8140 0.3494 0.3987 0.075 Uiso 1 1 calc R . .
C2 C 0.9411(7) 0.3342(5) 0.4715(5) 0.065(2) Uani 1 1 d . . .
H2 H 0.9135 0.2850 0.5060 0.078 Uiso 1 1 calc R . .
C3 C 1.0396(8) 0.3660(7) 0.4838(5) 0.081(3) Uani 1 1 d . . .
H3 H 1.0836 0.3384 0.5259 0.097 Uiso 1 1 calc R . .
C4 C 1.0761(7) 0.4396(7) 0.4344(5) 0.072(3) Uani 1 1 d . . .
C5 C 1.1814(8) 0.4784(9) 0.4400(7) 0.099(4) Uani 1 1 d . . .
H5 H 1.2334 0.4515 0.4779 0.118 Uiso 1 1 calc R . .
C6 C 1.2082(9) 0.5514(10) 0.3930(8) 0.116(5) Uani 1 1 d . . .
H6 H 1.2780 0.5750 0.3991 0.139 Uiso 1 1 calc R . .
C7 C 1.1358(7) 0.5940(8) 0.3352(7) 0.100(4) Uani 1 1 d . . .
H7 H 1.1549 0.6465 0.3044 0.120 Uiso 1 1 calc R . .
C8 C 1.0345(7) 0.5585(6) 0.3231(6) 0.073(3) Uani 1 1 d . . .
C9 C 1.0058(6) 0.4800(6) 0.3728(5) 0.062(2) Uani 1 1 d . . .
C10 C 0.8771(7) 0.6610(5) 0.2866(7) 0.091(3) Uani 1 1 d . . .
H10A H 0.8534 0.7009 0.2389 0.109 Uiso 1 1 calc R . .
H10B H 0.9199 0.6887 0.3144 0.109 Uiso 1 1 calc R . .
C11 C 0.7634(7) 0.6260(5) 0.3386(6) 0.075(3) Uani 1 1 d . . .
H11A H 0.7867 0.5868 0.3868 0.090 Uiso 1 1 calc R . .
H11B H 0.7096 0.6692 0.3537 0.090 Uiso 1 1 calc R . .
C12 C 0.6045(6) 0.5332(5) 0.3518(5) 0.059(2) Uani 1 1 d . . .
H12A H 0.5366 0.5668 0.3709 0.071 Uiso 1 1 calc R . .
H12B H 0.6429 0.4997 0.3973 0.071 Uiso 1 1 calc R . .
C13 C 0.5535(6) 0.4794(4) 0.3138(4) 0.0466(17) Uani 1 1 d . . .
H13A H 0.4929 0.4452 0.3518 0.056 Uiso 1 1 calc R . .
H13B H 0.5124 0.5122 0.2691 0.056 Uiso 1 1 calc R . .
C14 C 0.6420(5) 0.3913(3) 0.2283(3) 0.0333(14) Uani 1 1 d . . .
C15 C 0.5719(5) 0.4232(4) 0.1687(4) 0.0413(16) Uani 1 1 d . . .
H15 H 0.5194 0.4697 0.1683 0.050 Uiso 1 1 calc R . .
C16 C 0.5782(6) 0.3868(4) 0.1087(4) 0.0445(17) Uani 1 1 d . . .
H16 H 0.5335 0.4113 0.0662 0.053 Uiso 1 1 calc R . .
C17 C 0.6465(6) 0.3174(4) 0.1093(4) 0.0431(16) Uani 1 1 d . . .
H17 H 0.6496 0.2945 0.0675 0.052 Uiso 1 1 calc R . .
C18 C 0.7115(5) 0.2803(4) 0.1714(4) 0.0371(15) Uani 1 1 d . . .
C19 C 0.7811(6) 0.2072(4) 0.1784(4) 0.0465(17) Uani 1 1 d . . .
H19 H 0.7860 0.1808 0.1390 0.056 Uiso 1 1 calc R . .
C20 C 0.8411(6) 0.1743(4) 0.2414(4) 0.0470(17) Uani 1 1 d . . .
H20 H 0.8871 0.1246 0.2469 0.056 Uiso 1 1 calc R . .
C21 C 0.8338(5) 0.2156(4) 0.2988(4) 0.0394(15) Uani 1 1 d . . .
H21 H 0.8761 0.1918 0.3425 0.047 Uiso 1 1 calc R . .
C22 C 0.7106(5) 0.3167(3) 0.2320(3) 0.0315(14) Uani 1 1 d . . .
C23 C 0.6406(7) 0.6465(4) 0.2328(5) 0.068(2) Uani 1 1 d . . .
H23A H 0.6782 0.6981 0.2223 0.081 Uiso 1 1 calc R . .
H23B H 0.5522 0.6546 0.2502 0.081 Uiso 1 1 calc R . .
C24 C 0.6566(6) 0.6217(4) 0.1565(5) 0.058(2) Uani 1 1 d . . .
H24A H 0.6011 0.5790 0.1621 0.070 Uiso 1 1 calc R . .
H24B H 0.6354 0.6682 0.1129 0.070 Uiso 1 1 calc R . .
C25 C 0.8045(6) 0.5466(4) 0.0838(4) 0.0434(17) Uani 1 1 d . . .
C26 C 0.7565(6) 0.5685(4) 0.0153(5) 0.056(2) Uani 1 1 d . . .
H26 H 0.7071 0.6169 0.0023 0.067 Uiso 1 1 calc R . .
C27 C 0.7784(6) 0.5215(5) -0.0364(4) 0.053(2) Uani 1 1 d . . .
H27 H 0.7425 0.5378 -0.0834 0.064 Uiso 1 1 calc R . .
C28 C 0.8497(6) 0.4533(4) -0.0203(4) 0.0474(18) Uani 1 1 d . . .
H28 H 0.8650 0.4223 -0.0562 0.057 Uiso 1 1 calc R . .
C29 C 0.9024(5) 0.4274(4) 0.0511(4) 0.0379(15) Uani 1 1 d . . .
C30 C 0.9758(5) 0.3567(4) 0.0720(4) 0.0386(15) Uani 1 1 d . . .
H30 H 0.9938 0.3237 0.0380 0.046 Uiso 1 1 calc R . .
C31 C 1.0217(5) 0.3351(4) 0.1418(4) 0.0359(14) Uani 1 1 d . . .
H31 H 1.0740 0.2883 0.1561 0.043 Uiso 1 1 calc R . .
C32 C 0.9893(5) 0.3842(4) 0.1917(3) 0.0359(14) Uani 1 1 d . . .
H32 H 1.0196 0.3685 0.2406 0.043 Uiso 1 1 calc R . .
C33 C 0.8771(5) 0.4746(3) 0.1040(4) 0.0341(14) Uani 1 1 d . . .
C34 C 0.4681(6) 0.1338(4) 0.0905(4) 0.0468(17) Uani 1 1 d . . .
H34 H 0.3856 0.1508 0.1041 0.056 Uiso 1 1 calc R . .
C35 C 0.5342(6) 0.1802(4) 0.0217(4) 0.0480(17) Uani 1 1 d . . .
H35 H 0.4954 0.2252 -0.0116 0.058 Uiso 1 1 calc R . .
C36 C 0.6537(6) 0.1598(5) 0.0038(4) 0.0516(18) Uani 1 1 d . . .
H36 H 0.7002 0.1915 -0.0415 0.062 Uiso 1 1 calc R . .
C37 C 0.7078(6) 0.0934(4) 0.0511(4) 0.0448(17) Uani 1 1 d . . .
C38 C 0.8329(7) 0.0700(6) 0.0383(5) 0.063(2) Uani 1 1 d . . .
H38 H 0.8840 0.1016 -0.0045 0.076 Uiso 1 1 calc R . .
C39 C 0.8801(7) 0.0043(6) 0.0853(5) 0.065(2) Uani 1 1 d . . .
H39 H 0.9650 -0.0094 0.0756 0.078 Uiso 1 1 calc R . .
C40 C 0.8093(7) -0.0453(6) 0.1483(5) 0.069(2) Uani 1 1 d . . .
H40 H 0.8452 -0.0926 0.1803 0.083 Uiso 1 1 calc R . .
C41 C 0.6854(6) -0.0244(5) 0.1637(4) 0.0547(19) Uani 1 1 d . . .
C42 C 0.6345(6) 0.0456(4) 0.1169(4) 0.0430(16) Uani 1 1 d . . .
C43 C 0.5675(8) -0.1442(5) 0.2086(5) 0.074(2) Uani 1 1 d . . .
H43A H 0.5505 -0.1881 0.2572 0.088 Uiso 1 1 calc R . .
H43B H 0.6357 -0.1632 0.1749 0.088 Uiso 1 1 calc R . .
C44 C 0.4538(8) -0.1243(5) 0.1667(5) 0.070(2) Uani 1 1 d . . .
H44A H 0.4723 -0.0835 0.1159 0.084 Uiso 1 1 calc R . .
H44B H 0.4309 -0.1730 0.1563 0.084 Uiso 1 1 calc R . .
C45 C 0.2534(8) -0.0497(5) 0.1684(5) 0.064(2) Uani 1 1 d . . .
H45A H 0.2085 -0.0884 0.1543 0.077 Uiso 1 1 calc R . .
H45B H 0.2918 -0.0132 0.1194 0.077 Uiso 1 1 calc R . .
C46 C 0.1635(6) -0.0016(4) 0.2120(4) 0.0518(18) Uani 1 1 d . . .
H46A H 0.1002 0.0268 0.1792 0.062 Uiso 1 1 calc R . .
H46B H 0.1227 -0.0376 0.2605 0.062 Uiso 1 1 calc R . .
C47 C 0.1781(5) 0.0936(3) 0.2898(4) 0.0358(14) Uani 1 1 d . . .
C48 C 0.0998(5) 0.0584(4) 0.3556(4) 0.0418(16) Uani 1 1 d . . .
H48 H 0.0673 0.0088 0.3603 0.050 Uiso 1 1 calc R . .
C49 C 0.0679(5) 0.0947(4) 0.4154(4) 0.0409(15) Uani 1 1 d . . .
H49 H 0.0188 0.0673 0.4617 0.049 Uiso 1 1 calc R . .
C50 C 0.1047(5) 0.1682(4) 0.4096(4) 0.0418(16) Uani 1 1 d . . .
H50 H 0.0816 0.1915 0.4514 0.050 Uiso 1 1 calc R . .
C51 C 0.1783(5) 0.2099(3) 0.3404(4) 0.0358(14) Uani 1 1 d . . .
C52 C 0.2182(6) 0.2874(4) 0.3277(4) 0.0447(16) Uani 1 1 d . . .
H52 H 0.1973 0.3146 0.3667 0.054 Uiso 1 1 calc R . .
C53 C 0.2871(6) 0.3228(4) 0.2589(4) 0.0487(18) Uani 1 1 d . . .
H53 H 0.3143 0.3749 0.2491 0.058 Uiso 1 1 calc R . .
C54 C 0.3166(5) 0.2812(4) 0.2037(4) 0.0435(16) Uani 1 1 d . . .
H54 H 0.3640 0.3071 0.1560 0.052 Uiso 1 1 calc R . .
C55 C 0.2138(5) 0.1729(3) 0.2807(4) 0.0348(14) Uani 1 1 d . . .
C56 C 0.3004(7) -0.1582(4) 0.2831(4) 0.059(2) Uani 1 1 d . . .
H56A H 0.3595 -0.2053 0.2897 0.070 Uiso 1 1 calc R . .
H56B H 0.2234 -0.1743 0.2724 0.070 Uiso 1 1 calc R . .
C57 C 0.2750(7) -0.1353(4) 0.3598(4) 0.0518(18) Uani 1 1 d . . .
H57A H 0.2000 -0.0995 0.3601 0.062 Uiso 1 1 calc R . .
H57B H 0.2624 -0.1839 0.4044 0.062 Uiso 1 1 calc R . .
C58 C 0.3575(5) -0.0495(3) 0.4249(3) 0.0351(14) Uani 1 1 d . . .
C59 C 0.2969(6) -0.0779(4) 0.4975(4) 0.0413(15) Uani 1 1 d . . .
H59 H 0.2668 -0.1299 0.5130 0.050 Uiso 1 1 calc R . .
C60 C 0.2779(5) -0.0312(4) 0.5505(4) 0.0377(15) Uani 1 1 d . . .
H60 H 0.2321 -0.0511 0.6005 0.045 Uiso 1 1 calc R . .
C61 C 0.3248(5) 0.0423(4) 0.5303(3) 0.0388(15) Uani 1 1 d . . .
H61 H 0.3141 0.0726 0.5668 0.047 Uiso 1 1 calc R . .
C62 C 0.3891(5) 0.0733(3) 0.4551(3) 0.0332(14) Uani 1 1 d . . .
C63 C 0.4389(5) 0.1490(3) 0.4297(3) 0.0346(14) Uani 1 1 d . . .
H63 H 0.4307 0.1816 0.4641 0.041 Uiso 1 1 calc R . .
C64 C 0.4986(5) 0.1753(4) 0.3560(4) 0.0397(15) Uani 1 1 d . . .
H64 H 0.5357 0.2251 0.3395 0.048 Uiso 1 1 calc R . .
C65 C 0.5049(5) 0.1288(4) 0.3048(4) 0.0356(14) Uani 1 1 d . . .
H65 H 0.5435 0.1492 0.2528 0.043 Uiso 1 1 calc R . .
C66 C 0.4039(5) 0.0272(3) 0.4012(3) 0.0318(13) Uani 1 1 d . . .
N1 N 0.9101(5) 0.4448(4) 0.3592(4) 0.0558(16) Uani 1 1 d . . .
N2 N 0.9611(6) 0.5972(4) 0.2644(5) 0.071(2) Uani 1 1 d . . .
H2n H 1.0097 0.6185 0.2173 0.085 Uiso 1 1 calc R . .
N3 N 0.6967(5) 0.5860(4) 0.2968(4) 0.0615(17) Uani 1 1 d . . .
N4 N 0.6571(4) 0.4288(3) 0.2863(3) 0.0384(12) Uani 1 1 d . . .
H4 H 0.6727 0.3873 0.3302 0.046 Uiso 1 1 calc R . .
N5 N 0.7729(4) 0.2839(3) 0.2956(3) 0.0369(12) Uani 1 1 d . . .
N6 N 0.7856(5) 0.5925(3) 0.1394(4) 0.0533(16) Uani 1 1 d . . .
H6n H 0.8350 0.6358 0.1214 0.064 Uiso 1 1 calc R . .
N7 N 0.9189(4) 0.4513(3) 0.1744(3) 0.0324(11) Uani 1 1 d . . .
N8 N 0.5139(4) 0.0681(3) 0.1370(3) 0.0419(13) Uani 1 1 d . . .
N9 N 0.6045(5) -0.0750(4) 0.2279(3) 0.0578(16) Uani 1 1 d . . .
H9 H 0.6429 -0.0924 0.2726 0.069 Uiso 1 1 calc R . .
N10 N 0.3495(6) -0.0935(3) 0.2147(3) 0.0537(15) Uani 1 1 d . . .
N11 N 0.2318(4) 0.0569(3) 0.2312(3) 0.0426(13) Uani 1 1 d . . .
H11 H 0.2438 0.0986 0.1855 0.051 Uiso 1 1 calc R . .
N12 N 0.2842(4) 0.2088(3) 0.2119(3) 0.0383(12) Uani 1 1 d . . .
N13 N 0.3811(5) -0.0938(3) 0.3673(3) 0.0429(13) Uani 1 1 d . . .
H13 H 0.4460 -0.1313 0.3794 0.051 Uiso 1 1 calc R . .
N14 N 0.4594(4) 0.0572(3) 0.3257(3) 0.0328(11) Uani 1 1 d . . .
Zn1 Zn 0.83870(7) 0.51379(5) 0.25145(5) 0.0481(3) Uani 1 1 d . . .
Zn2 Zn 0.43393(7) -0.00748(4) 0.25096(4) 0.0412(2) Uani 1 1 d . . .
Cl1 Cl 0.31431(15) 0.62893(11) 0.14894(10) 0.0564(5) Uani 1 1 d D . .
O1 O 0.1885(5) 0.6538(5) 0.1342(5) 0.062(2) Uani 0.631(4) 1 d PDU A .
O2 O 0.3891(12) 0.6386(9) 0.0749(6) 0.082(4) Uani 0.631(4) 1 d PDU A .
O3 O 0.3135(8) 0.5460(3) 0.1932(5) 0.061(2) Uani 0.631(4) 1 d PDU A .
O4 O 0.3541(11) 0.6785(6) 0.1888(7) 0.073(3) Uani 0.631(4) 1 d PDU A .
O1A O 0.2308(12) 0.6965(6) 0.1235(10) 0.096(4) Uani 0.369(4) 1 d PDU A 2
O2A O 0.4015(16) 0.6186(12) 0.0848(8) 0.083(6) Uani 0.369(4) 1 d PDU A 2
O3A O 0.2482(12) 0.5580(6) 0.1841(9) 0.068(4) Uani 0.369(4) 1 d PDU A 2
O4A O 0.3771(17) 0.6436(9) 0.2073(9) 0.071(4) Uani 0.369(4) 1 d PDU A 2
Cl2 Cl 0.46812(15) -0.31337(10) 0.47744(10) 0.0487(4) Uani 1 1 d D . .
O5 O 0.3959(5) -0.2853(3) 0.5370(3) 0.0835(19) Uani 1 1 d D . .
O6 O 0.5272(6) -0.2471(3) 0.4210(3) 0.098(2) Uani 1 1 d D . .
O7 O 0.5624(6) -0.3702(5) 0.5030(4) 0.146(4) Uani 1 1 d D . .
O8 O 0.3891(6) -0.3373(6) 0.4358(6) 0.167(4) Uani 1 1 d DU . .
Cl3 Cl 0.91050(16) -0.14226(12) 0.34200(11) 0.0592(5) Uani 1 1 d D . .
O9 O 0.8832(6) -0.0577(3) 0.3218(4) 0.114(3) Uani 1 1 d D . .
O10 O 0.9875(4) -0.1606(3) 0.2769(3) 0.0671(15) Uani 1 1 d D . .
O11 O 0.7964(5) -0.1764(4) 0.3554(5) 0.122(3) Uani 1 1 d D . .
O12 O 0.9740(7) -0.1588(8) 0.4066(4) 0.189(5) Uani 1 1 d DU . .
Cl4 Cl 0.18263(18) 0.18008(15) -0.00606(12) 0.0722(6) Uani 1 1 d D . .
O13 O 0.2234(9) 0.2400(5) 0.0242(6) 0.092(2) Uani 0.631(4) 1 d PDU A .
O14 O 0.2904(7) 0.1712(8) -0.0564(6) 0.112(3) Uani 0.631(4) 1 d PDU A .
O15 O 0.1121(9) 0.2340(6) -0.0645(6) 0.112(3) Uani 0.631(4) 1 d PDU A .
O16 O 0.0992(10) 0.1282(7) 0.0433(7) 0.130(3) Uani 0.631(4) 1 d PDU A .
O13A O 0.2403(13) 0.2440(7) -0.0621(7) 0.114(3) Uani 0.369(4) 1 d PDU A 2
O14A O 0.2674(9) 0.1072(5) -0.0006(8) 0.076(3) Uani 0.369(4) 1 d PDU A 2
O15A O 0.0735(9) 0.1595(8) -0.0274(9) 0.117(3) Uani 0.369(4) 1 d PDU A 2
O16A O 0.1602(14) 0.1892(9) 0.0710(5) 0.114(3) Uani 0.369(4) 1 d PDU A 2
O17 O -0.0033(12) 0.3044(8) -0.1194(8) 0.069(4) Uani 0.369(4) 1 d P A 2

loop_
_atom_site_aniso_label
_atom_site_aniso_U_11
_atom_site_aniso_U_22
_atom_site_aniso_U_33
_atom_site_aniso_U_23
_atom_site_aniso_U_13
_atom_site_aniso_U_12
C1 0.048(4) 0.085(6) 0.074(6) -0.052(5) -0.017(4) 0.015(4)
C2 0.064(5) 0.088(6) 0.059(5) -0.047(5) -0.028(4) 0.030(4)
C3 0.066(6) 0.132(9) 0.065(6) -0.071(6) -0.024(5) 0.048(6)
C4 0.040(4) 0.136(9) 0.067(6) -0.078(6) -0.010(4) 0.019(5)
C5 0.042(5) 0.196(13) 0.101(8) -0.114(9) -0.013(5) 0.015(7)
C6 0.044(5) 0.229(16) 0.129(11) -0.138(11) 0.007(7) -0.027(8)
C7 0.043(5) 0.174(11) 0.130(9) -0.121(9) 0.019(6) -0.031(6)
C8 0.053(5) 0.109(8) 0.085(6) -0.075(6) 0.011(5) -0.016(5)
C9 0.038(4) 0.102(7) 0.068(5) -0.066(5) -0.001(4) 0.005(4)
C10 0.070(5) 0.082(7) 0.156(10) -0.092(7) 0.000(6) -0.017(5)
C11 0.056(5) 0.076(6) 0.120(8) -0.078(6) 0.004(5) 0.000(4)
C12 0.051(4) 0.063(5) 0.073(5) -0.043(4) 0.002(4) 0.006(4)
C13 0.041(3) 0.045(4) 0.056(4) -0.023(3) 0.002(3) 0.003(3)
C14 0.030(3) 0.033(3) 0.037(3) -0.010(3) -0.001(3) -0.011(3)
C15 0.035(3) 0.038(4) 0.045(4) -0.001(3) -0.005(3) -0.008(3)
C16 0.042(4) 0.050(4) 0.041(4) -0.009(3) -0.005(3) -0.015(3)
C17 0.049(4) 0.044(4) 0.040(4) -0.013(3) -0.003(3) -0.022(3)
C18 0.036(3) 0.039(4) 0.038(4) -0.011(3) -0.001(3) -0.015(3)
C19 0.055(4) 0.038(4) 0.049(4) -0.015(3) 0.000(3) -0.016(3)
C20 0.051(4) 0.027(4) 0.062(5) -0.015(3) 0.005(4) -0.008(3)
C21 0.038(3) 0.036(4) 0.035(4) 0.003(3) -0.004(3) -0.003(3)
C22 0.032(3) 0.027(3) 0.035(3) -0.007(3) 0.000(3) -0.011(3)
C23 0.063(5) 0.028(4) 0.106(7) -0.019(4) -0.006(5) 0.011(4)
C24 0.055(4) 0.026(4) 0.083(6) -0.004(4) -0.002(4) 0.006(3)
C25 0.043(4) 0.030(4) 0.052(4) -0.001(3) -0.003(3) -0.014(3)
C26 0.042(4) 0.044(4) 0.066(5) 0.011(4) -0.014(4) -0.004(3)
C27 0.049(4) 0.059(5) 0.042(4) 0.011(4) -0.015(3) -0.023(4)
C28 0.040(4) 0.058(5) 0.043(4) -0.005(3) -0.006(3) -0.021(4)
C29 0.031(3) 0.044(4) 0.039(4) -0.008(3) -0.004(3) -0.015(3)
C30 0.038(3) 0.043(4) 0.039(4) -0.017(3) 0.003(3) -0.015(3)
C31 0.030(3) 0.033(3) 0.042(4) -0.012(3) 0.002(3) -0.001(3)
C32 0.031(3) 0.044(4) 0.033(3) -0.014(3) -0.002(3) -0.002(3)
C33 0.031(3) 0.030(3) 0.041(4) -0.007(3) -0.004(3) -0.014(3)
C34 0.041(4) 0.052(4) 0.052(4) -0.022(4) -0.012(3) 0.006(3)
C35 0.050(4) 0.055(4) 0.041(4) -0.018(3) -0.005(3) -0.005(3)
C36 0.052(4) 0.067(5) 0.043(4) -0.028(4) 0.001(3) -0.006(4)
C37 0.039(4) 0.071(5) 0.035(4) -0.034(4) -0.001(3) -0.001(4)
C38 0.050(4) 0.098(7) 0.051(5) -0.040(5) -0.009(4) 0.009(4)
C39 0.044(4) 0.112(7) 0.053(5) -0.052(5) -0.005(4) 0.010(5)
C40 0.072(5) 0.102(7) 0.050(5) -0.049(5) -0.035(4) 0.041(5)
C41 0.058(4) 0.076(5) 0.041(4) -0.038(4) -0.009(3) 0.015(4)
C42 0.044(4) 0.057(4) 0.040(4) -0.033(3) -0.015(3) 0.014(3)
C43 0.093(6) 0.044(5) 0.075(6) -0.021(4) 0.001(5) 0.027(4)
C44 0.114(7) 0.050(5) 0.057(5) -0.035(4) -0.008(5) -0.002(5)
C45 0.098(6) 0.049(5) 0.058(5) -0.025(4) -0.029(5) -0.011(4)
C46 0.064(4) 0.045(4) 0.057(4) -0.022(4) -0.025(4) -0.006(4)
C47 0.038(3) 0.032(3) 0.041(4) -0.011(3) -0.014(3) -0.002(3)
C48 0.040(3) 0.033(4) 0.050(4) -0.003(3) -0.013(3) -0.006(3)
C49 0.037(3) 0.042(4) 0.036(4) -0.001(3) -0.004(3) 0.002(3)
C50 0.038(3) 0.046(4) 0.039(4) -0.012(3) -0.004(3) 0.007(3)
C51 0.031(3) 0.032(3) 0.043(4) -0.009(3) -0.011(3) 0.006(3)
C52 0.040(3) 0.039(4) 0.060(4) -0.020(3) -0.014(3) 0.005(3)
C53 0.040(4) 0.033(4) 0.070(5) -0.010(4) -0.006(3) -0.002(3)
C54 0.037(3) 0.035(4) 0.050(4) 0.001(3) -0.007(3) -0.002(3)
C55 0.024(3) 0.030(3) 0.047(4) -0.006(3) -0.008(3) 0.004(3)
C56 0.089(5) 0.033(4) 0.061(5) -0.019(4) -0.016(4) -0.009(4)
C57 0.071(5) 0.029(4) 0.058(4) -0.013(3) -0.010(4) -0.011(3)
C58 0.038(3) 0.029(3) 0.039(4) -0.009(3) -0.011(3) 0.004(3)
C59 0.048(4) 0.035(4) 0.038(4) -0.007(3) -0.003(3) -0.004(3)
C60 0.039(3) 0.035(4) 0.034(3) -0.004(3) -0.002(3) -0.001(3)
C61 0.037(3) 0.050(4) 0.032(3) -0.014(3) -0.011(3) 0.007(3)
C62 0.026(3) 0.034(3) 0.040(4) -0.010(3) -0.010(3) 0.004(3)
C63 0.034(3) 0.035(4) 0.042(4) -0.018(3) -0.010(3) -0.005(3)
C64 0.039(3) 0.040(4) 0.040(4) -0.011(3) -0.001(3) -0.008(3)
C65 0.028(3) 0.039(4) 0.038(4) -0.009(3) -0.003(3) -0.002(3)
C66 0.030(3) 0.035(3) 0.032(3) -0.010(3) -0.007(3) 0.000(3)
N1 0.044(3) 0.076(5) 0.069(4) -0.053(4) -0.016(3) 0.007(3)
N2 0.058(4) 0.076(5) 0.105(6) -0.064(4) -0.005(4) -0.013(4)
N3 0.058(4) 0.049(4) 0.088(5) -0.043(4) 0.002(4) 0.000(3)
N4 0.040(3) 0.030(3) 0.045(3) -0.013(2) -0.004(2) 0.001(2)
N5 0.036(3) 0.031(3) 0.043(3) -0.009(2) -0.002(2) -0.007(2)
N6 0.043(3) 0.033(3) 0.081(4) -0.013(3) -0.007(3) -0.005(3)
N7 0.029(2) 0.032(3) 0.037(3) -0.010(2) -0.002(2) -0.007(2)
N8 0.039(3) 0.052(4) 0.039(3) -0.021(3) -0.006(2) 0.008(3)
N9 0.067(4) 0.057(4) 0.052(4) -0.026(3) -0.012(3) 0.024(3)
N10 0.081(4) 0.039(3) 0.049(4) -0.021(3) -0.018(3) -0.001(3)
N11 0.050(3) 0.036(3) 0.046(3) -0.012(3) -0.014(3) -0.007(3)
N12 0.035(3) 0.036(3) 0.041(3) -0.005(2) -0.007(2) 0.000(2)
N13 0.057(3) 0.032(3) 0.045(3) -0.018(2) -0.010(3) -0.002(3)
N14 0.031(2) 0.036(3) 0.034(3) -0.013(2) -0.006(2) 0.003(2)
Zn1 0.0470(5) 0.0448(5) 0.0642(6) -0.0332(4) -0.0116(4) 0.0030(4)
Zn2 0.0524(5) 0.0356(4) 0.0388(4) -0.0174(3) -0.0068(3) 0.0049(3)
Cl1 0.0502(10) 0.0593(12) 0.0511(11) -0.0024(9) -0.0105(9) 0.0023(9)
O1 0.047(4) 0.053(5) 0.091(5) -0.021(5) -0.022(4) -0.004(4)
O2 0.076(6) 0.081(7) 0.067(6) 0.003(5) 0.011(5) -0.012(5)
O3 0.057(6) 0.052(4) 0.057(4) 0.000(4) 0.002(5) 0.012(4)
O4 0.065(5) 0.068(8) 0.101(7) -0.050(6) -0.008(4) -0.004(6)
O1A 0.075(7) 0.075(7) 0.115(7) 0.005(7) -0.021(6) 0.013(6)
O2A 0.083(9) 0.087(11) 0.066(8) -0.006(8) 0.008(8) -0.014(8)
O3A 0.069(8) 0.063(6) 0.062(6) -0.004(5) -0.004(7) -0.010(6)
O4A 0.061(7) 0.061(9) 0.104(8) -0.049(8) -0.003(6) 0.000(7)
Cl2 0.0529(10) 0.0416(10) 0.0567(11) -0.0241(8) -0.0044(8) -0.0008(8)
O5 0.094(4) 0.081(4) 0.080(4) -0.049(3) 0.035(3) -0.024(3)
O6 0.098(4) 0.072(4) 0.087(4) 0.003(3) 0.034(4) 0.019(3)
O7 0.104(5) 0.178(8) 0.088(5) 0.031(5) 0.005(4) 0.065(5)
O8 0.104(5) 0.216(9) 0.260(10) -0.182(8) -0.028(6) -0.022(6)
Cl3 0.0575(11) 0.0692(13) 0.0517(11) -0.0217(10) 0.0002(9) -0.0057(10)
O9 0.127(6) 0.091(5) 0.134(6) -0.073(5) 0.045(5) -0.027(4)
O10 0.064(3) 0.072(4) 0.070(3) -0.035(3) 0.009(3) -0.005(3)
O11 0.109(5) 0.109(5) 0.162(7) -0.086(5) 0.075(5) -0.070(5)
O12 0.130(6) 0.335(13) 0.058(5) -0.012(6) -0.024(4) 0.073(7)
Cl4 0.0567(11) 0.1195(19) 0.0527(11) -0.0397(12) -0.0064(9) -0.0180(12)
O13 0.091(5) 0.096(5) 0.097(5) -0.028(4) -0.032(4) -0.012(4)
O14 0.097(5) 0.132(6) 0.110(5) -0.042(5) -0.012(5) -0.013(5)
O15 0.119(5) 0.108(5) 0.113(5) -0.010(5) -0.051(5) -0.041(4)
O16 0.118(5) 0.120(6) 0.125(6) 0.010(5) -0.007(5) -0.030(5)
O13A 0.105(5) 0.116(5) 0.117(5) -0.019(5) -0.019(5) -0.019(5)
O14A 0.071(6) 0.104(7) 0.080(7) -0.055(6) -0.027(6) -0.015(6)
O15A 0.109(6) 0.112(6) 0.123(6) -0.004(5) -0.031(5) -0.045(5)
O16A 0.109(6) 0.118(6) 0.105(6) -0.014(5) -0.018(5) -0.007(5)
O17 0.065(9) 0.051(9) 0.074(10) 0.017(7) -0.015(7) -0.017(7)

loop_
_atom_type_symbol
_atom_type_description
_atom_type_scat_dispersion_real
_atom_type_scat_dispersion_imag
_atom_type_scat_source
C C 0.0033 0.0016 'International Tables Vol C Tables 4.2.6.8 and 6.1.1.4'
H H 0.0000 0.0000 'International Tables Vol C Tables 4.2.6.8 and 6.1.1.4'
N N 0.0061 0.0033 'International Tables Vol C Tables 4.2.6.8 and 6.1.1.4'
O O 0.0106 0.0060 'International Tables Vol C Tables 4.2.6.8 and 6.1.1.4'
Cl Cl 0.1484 0.1585 'International Tables Vol C Tables 4.2.6.8 and 6.1.1.4'
Zn Zn 0.2839 1.4301 'International Tables Vol C Tables 4.2.6.8 and 6.1.1.4'

loop_
_geom_angle_atom_site_label_1
_geom_angle_atom_site_label_2
_geom_angle_atom_site_label_3
_geom_angle
N1 C1 C2 123.7(7)
C3 C2 C1 119.5(9)
C2 C3 C4 119.5(8)
C3 C4 C9 118.4(8)
C3 C4 C5 124.7(10)
C9 C4 C5 116.9(10)
C6 C5 C4 121.8(11)
C5 C6 C7 122.0(10)
C6 C7 C8 119.8(12)
N2 C8 C7 122.4(10)
N2 C8 C9 119.1(7)
C7 C8 C9 118.5(10)
N1 C9 C4 120.9(9)
N1 C9 C8 118.2(8)
C4 C9 C8 120.8(8)
N2 C10 C11 110.8(7)
N3 C11 C10 110.0(7)
N3 C12 C13 112.1(6)
N4 C13 C12 108.2(5)
C15 C14 N4 125.0(6)
C15 C14 C22 118.9(6)
N4 C14 C22 116.0(5)
C14 C15 C16 119.8(6)
C17 C16 C15 122.1(6)
C16 C17 C18 119.6(6)
C17 C18 C19 123.7(6)
C17 C18 C22 119.9(6)
C19 C18 C22 116.4(6)
C20 C19 C18 120.3(6)
C19 C20 C21 118.7(6)
N5 C21 C20 124.4(6)
N5 C22 C18 123.5(5)
N5 C22 C14 117.2(5)
C18 C22 C14 119.4(5)
N3 C23 C24 112.8(6)
N6 C24 C23 109.3(6)
C26 C25 C33 119.8(7)
C26 C25 N6 124.1(7)
C33 C25 N6 116.1(6)
C25 C26 C27 121.5(7)
C28 C27 C26 120.7(7)
C27 C28 C29 120.1(7)
C30 C29 C33 118.1(6)
C30 C29 C28 123.1(6)
C33 C29 C28 118.7(6)
C31 C30 C29 119.9(6)
C30 C31 C32 118.2(6)
N7 C32 C31 123.8(6)
N7 C33 C25 119.2(6)
N7 C33 C29 121.6(6)
C25 C33 C29 119.2(6)
N8 C34 C35 123.8(6)
C36 C35 C34 119.0(7)
C35 C36 C37 119.9(6)
C36 C37 C38 123.4(7)
C36 C37 C42 118.6(6)
C38 C37 C42 118.0(7)
C39 C38 C37 120.9(7)
C38 C39 C40 122.3(7)
C41 C40 C39 119.0(8)
C42 C41 C40 119.9(7)
C42 C41 N9 118.2(6)
C40 C41 N9 121.9(7)
N8 C42 C41 118.6(6)
N8 C42 C37 121.5(6)
C41 C42 C37 119.9(6)
N9 C43 C44 112.4(6)
N10 C44 C43 110.8(6)
N10 C45 C46 112.3(6)
N11 C46 C45 108.4(6)
C48 C47 N11 125.6(5)
C48 C47 C55 117.9(6)
N11 C47 C55 116.4(5)
C47 C48 C49 120.7(6)
C50 C49 C48 122.2(6)
C49 C50 C51 119.4(6)
C55 C51 C52 117.3(5)
C55 C51 C50 118.9(5)
C52 C51 C50 123.8(6)
C53 C52 C51 119.3(6)
C52 C53 C54 118.7(6)
N12 C54 C53 125.2(6)
N12 C55 C51 122.8(5)
N12 C55 C47 116.6(6)
C51 C55 C47 120.6(5)
N10 C56 C57 114.2(5)
N13 C57 C56 109.0(6)
C59 C58 C66 120.3(6)
C59 C58 N13 124.1(5)
C66 C58 N13 115.6(5)
C58 C59 C60 120.8(6)
C61 C60 C59 120.4(5)
C60 C61 C62 120.0(6)
C63 C62 C61 123.2(6)
C63 C62 C66 117.6(5)
C61 C62 C66 119.2(5)
C64 C63 C62 119.9(6)
C63 C64 C65 119.7(5)
N14 C65 C64 122.8(5)
N14 C66 C58 119.6(5)
N14 C66 C62 121.1(5)
C58 C66 C62 119.2(5)
C1 N1 C9 117.8(7)
C1 N1 Zn1 130.1(5)
C9 N1 Zn1 111.9(6)
C8 N2 C10 111.5(7)
C8 N2 Zn1 110.2(5)
C10 N2 Zn1 104.0(4)
C11 N3 C23 110.4(6)
C11 N3 C12 111.2(6)
C23 N3 C12 112.0(6)
C11 N3 Zn1 102.5(4)
C23 N3 Zn1 111.3(5)
C12 N3 Zn1 109.1(4)
C14 N4 C13 119.3(5)
C14 N4 Zn1 114.1(3)
C13 N4 Zn1 105.0(3)
C21 N5 C22 116.7(5)
C25 N6 C24 114.4(6)
C25 N6 Zn1 107.9(4)
C24 N6 Zn1 106.5(4)
C32 N7 C33 118.3(5)
C32 N7 Zn1 125.9(4)
C33 N7 Zn1 114.7(4)
C34 N8 C42 117.0(6)
C34 N8 Zn2 130.0(4)
C42 N8 Zn2 112.7(4)
C43 N9 C41 112.7(6)
C43 N9 Zn2 104.7(5)
C41 N9 Zn2 109.8(4)
C45 N10 C56 112.1(6)
C45 N10 C44 112.5(6)
C56 N10 C44 111.4(6)
C45 N10 Zn2 107.3(4)
C56 N10 Zn2 111.0(4)
C44 N10 Zn2 102.1(4)
C47 N11 C46 119.7(5)
C47 N11 Zn2 114.1(4)
C46 N11 Zn2 105.6(4)
C54 N12 C55 116.6(6)
C58 N13 C57 115.0(5)
C58 N13 Zn2 108.0(3)
C57 N13 Zn2 106.8(4)
C65 N14 C66 118.8(5)
C65 N14 Zn2 126.0(4)
C66 N14 Zn2 114.2(4)
N7 Zn1 N3 154.3(2)
N7 Zn1 N2 112.0(2)
N3 Zn1 N2 85.1(2)
N7 Zn1 N1 101.8(2)
N3 Zn1 N1 100.2(2)
N2 Zn1 N1 78.9(3)
N7 Zn1 N6 78.4(2)
N3 Zn1 N6 81.3(2)
N2 Zn1 N6 94.6(3)
N1 Zn1 N6 173.1(2)
N7 Zn1 N4 90.12(16)
N3 Zn1 N4 76.60(19)
N2 Zn1 N4 156.9(2)
N1 Zn1 N4 90.6(2)
N6 Zn1 N4 96.24(18)
N14 Zn2 N10 155.6(2)
N14 Zn2 N9 108.3(2)
N10 Zn2 N9 85.3(2)
N14 Zn2 N8 102.17(19)
N10 Zn2 N8 100.5(2)
N9 Zn2 N8 77.9(2)
N14 Zn2 N13 78.45(18)
N10 Zn2 N13 80.5(2)
N9 Zn2 N13 93.5(2)
N8 Zn2 N13 171.2(2)
N14 Zn2 N11 92.58(18)
N10 Zn2 N11 77.9(2)
N9 Zn2 N11 158.0(2)
N8 Zn2 N11 91.15(18)
N13 Zn2 N11 97.59(19)
O4 Cl1 O2 109.4(7)
O2A Cl1 O1A 110.6(6)
O3A Cl1 O1A 110.0(6)
O4 Cl1 O3 113.2(6)
O2 Cl1 O3 110.7(7)
O2A Cl1 O4A 109.6(6)
O3A Cl1 O4A 108.4(6)
O1A Cl1 O4A 107.9(6)
O4 Cl1 O1 109.3(6)
O2 Cl1 O1 107.8(7)
O3 Cl1 O1 106.2(5)
O7 Cl2 O8 114.7(6)
O7 Cl2 O5 114.5(5)
O8 Cl2 O5 108.2(4)
O7 Cl2 O6 105.8(4)
O8 Cl2 O6 104.1(6)
O5 Cl2 O6 108.8(3)
O12 Cl3 O11 116.2(6)
O12 Cl3 O9 104.7(6)
O11 Cl3 O9 105.3(4)
O12 Cl3 O10 110.7(4)
O11 Cl3 O10 111.2(4)
O9 Cl3 O10 108.1(4)
O16 Cl4 O14 134.7(8)
O13A Cl4 O16A 114.1(6)
O13A Cl4 O15A 113.9(6)
O16A Cl4 O15A 110.6(6)
O16 Cl4 O13 116.9(8)
O14 Cl4 O13 97.6(6)
O16 Cl4 O15 104.8(7)
O14 Cl4 O15 97.9(7)
O13 Cl4 O15 98.1(6)
O13A Cl4 O14A 107.5(5)
O16A Cl4 O14A 105.5(5)
O15A Cl4 O14A 104.4(5)

loop_
_geom_bond_atom_site_label_1
_geom_bond_atom_site_label_2
_geom_bond_distance
C1 N1 1.330(10)
C1 C2 1.395(11)
C2 C3 1.353(12)
C3 C4 1.392(13)
C4 C9 1.431(12)
C4 C5 1.441(13)
C5 C6 1.343(16)
C6 C7 1.406(17)
C7 C8 1.414(11)
C8 N2 1.410(12)
C8 C9 1.439(12)
C9 N1 1.369(9)
C10 N2 1.488(10)
C10 C11 1.515(11)
C11 N3 1.487(9)
C12 N3 1.491(9)
C12 C13 1.514(9)
C13 N4 1.492(8)
C14 C15 1.379(8)
C14 N4 1.429(7)
C14 C22 1.434(8)
C15 C16 1.403(9)
C16 C17 1.364(9)
C17 C18 1.391(9)
C18 C19 1.409(9)
C18 C22 1.419(8)
C19 C20 1.360(10)
C20 C21 1.418(9)
C21 N5 1.304(8)
C22 N5 1.383(8)
C23 N3 1.489(10)
C23 C24 1.545(11)
C24 N6 1.488(8)
C25 C26 1.360(10)
C25 C33 1.409(9)
C25 N6 1.442(9)
C26 C27 1.399(11)
C27 C28 1.347(10)
C28 C29 1.432(9)
C29 C30 1.398(9)
C29 C33 1.421(9)
C30 C31 1.371(9)
C31 C32 1.405(8)
C32 N7 1.327(7)
C33 N7 1.357(7)
C34 N8 1.318(8)
C34 C35 1.409(9)
C35 C36 1.352(9)
C36 C37 1.370(10)
C37 C38 1.409(9)
C37 C42 1.423(9)
C38 C39 1.327(11)
C39 C40 1.394(11)
C40 C41 1.393(10)
C41 C42 1.392(10)
C41 N9 1.473(9)
C42 N8 1.379(8)
C43 N9 1.469(10)
C43 C44 1.531(12)
C44 N10 1.489(10)
C45 N10 1.471(10)
C45 C46 1.517(10)
C46 N11 1.482(8)
C47 C48 1.380(8)
C47 N11 1.419(8)
C47 C55 1.440(8)
C48 C49 1.392(9)
C49 C50 1.360(9)
C50 C51 1.424(8)
C51 C55 1.403(9)
C51 C52 1.415(8)
C52 C53 1.363(9)
C53 C54 1.383(9)
C54 N12 1.313(8)
C55 N12 1.374(7)
C56 N10 1.484(9)
C56 C57 1.533(10)
C57 N13 1.489(8)
C58 C59 1.352(8)
C58 C66 1.410(8)
C58 N13 1.452(8)
C59 C60 1.416(9)
C60 C61 1.364(8)
C61 C62 1.412(8)
C62 C63 1.409(8)
C62 C66 1.420(8)
C63 C64 1.362(8)
C64 C65 1.392(8)
C65 N14 1.328(7)
C66 N14 1.378(7)
N1 Zn1 2.188(7)
N2 Zn1 2.178(6)
N3 Zn1 2.134(6)
N4 Zn1 2.517(5)
N6 Zn1 2.218(6)
N7 Zn1 2.061(5)
N8 Zn2 2.201(5)
N9 Zn2 2.177(6)
N10 Zn2 2.155(5)
N11 Zn2 2.435(5)
N13 Zn2 2.230(5)
N14 Zn2 2.069(5)
Cl1 O4 1.421(5)
Cl1 O2A 1.432(5)
Cl1 O2 1.433(6)
Cl1 O3A 1.435(5)
Cl1 O1A 1.436(5)
Cl1 O3 1.437(5)
Cl1 O4A 1.447(6)
Cl1 O1 1.460(5)
O1 O1A 0.881(14)
O1 O3A 1.771(13)
O3 O3A 0.763(13)
O4 O4A 0.652(18)
Cl2 O7 1.403(5)
Cl2 O8 1.408(5)
Cl2 O5 1.416(4)
Cl2 O6 1.437(4)
Cl3 O12 1.402(5)
Cl3 O11 1.411(4)
Cl3 O9 1.430(5)
Cl3 O10 1.439(4)
Cl4 O16 1.382(6)
Cl4 O13A 1.401(5)
Cl4 O14 1.410(6)
Cl4 O16A 1.429(5)
Cl4 O15A 1.436(5)
Cl4 O13 1.457(5)
Cl4 O15 1.464(6)
Cl4 O14A 1.496(5)
